data_7115203
loop_
_publ_author_name
'Alberto, Roger'
'Angst, Daniela'
'Schubiger, August P.'
'Abram, Ulrich'
'Ortner, Kirstin'
'Kaden, Thomas A.'

_publ_section_title
;
 Unexpected polymeric string formation between Ag(I) and a homoleptic
 thioether cage: synthesis and crystal structure of
 [R,R&#x2032;-S6tricosane] and {[Ag(R,R&#x2032;-S6hexacosane)]TsO}\\infty
;
_journal_issue 16
_journal_name_full 'Chemical Communications'
_journal_page_first 1513
_journal_paper_doi 10.1039/a903455b
_journal_year 1999
_chemical_formula_moiety 3-S6-Cage-OH
_chemical_formula_sum 'C19 H36 O S6'
_chemical_formula_weight 472.84
_chemical_name_systematic
;
3-S6-Hydroxy cage
;
_space_group_IT_number 14
_symmetry_cell_setting monoclinic
_symmetry_space_group_name_Hall '-P 2ybc'
_symmetry_space_group_name_H-M 'P 1 21/c 1'
_atom_sites_solution_hydrogens geom
_atom_sites_solution_primary direct
_atom_sites_solution_secondary difmap
_audit_creation_method SHELXL
_cell_angle_alpha 90.00
_cell_angle_beta 101.16(1)
_cell_angle_gamma 90.00
_cell_formula_units_Z 8
_cell_length_a 18.186(4)
_cell_length_b 26.587(4)
_cell_length_c 10.255(2)
_cell_measurement_reflns_used 25
_cell_measurement_temperature 293(2)
_cell_measurement_theta_max 20.08
_cell_measurement_theta_min 13.40
_cell_volume 4864.6(16)
_computing_cell_refinement SET4
_computing_data_collection CAD4
_computing_data_reduction 'HELENA, SDP'
_computing_molecular_graphics 'ZORTEP (Zolnai, 1994), SCHAKAL (Keller,1992)'
_computing_publication_material 'SHELXL-93 (Sheldrick, 1993)'
_computing_structure_refinement 'SHELXL-93 (Sheldrick, 1993)'
_computing_structure_solution 'SHELXS-86 (Sheldrick, 1990)'
_diffrn_ambient_temperature 293(2)
_diffrn_measurement_device CAD4
_diffrn_measurement_method 'omega scans'
_diffrn_radiation_monochromator graphite
_diffrn_radiation_source 'fine-focus sealed tube'
_diffrn_radiation_type CuKa
_diffrn_radiation_wavelength 1.54184
_diffrn_reflns_av_R_equivalents 0.0339
_diffrn_reflns_av_sigmaI/netI 0.0405
_diffrn_reflns_limit_h_max 21
_diffrn_reflns_limit_h_min -21
_diffrn_reflns_limit_k_max 0
_diffrn_reflns_limit_k_min -31
_diffrn_reflns_limit_l_max 12
_diffrn_reflns_limit_l_min -1
_diffrn_reflns_number 9737
_diffrn_reflns_theta_max 65.00
_diffrn_reflns_theta_min 5.23
_diffrn_standards_decay_% 18
_diffrn_standards_interval_count 300
_diffrn_standards_interval_time 3600
_diffrn_standards_number 3
_exptl_absorpt_coefficient_mu 5.239
_exptl_absorpt_correction_T_max 0.9991
_exptl_absorpt_correction_T_min 0.8377
_exptl_absorpt_correction_type 'Psi scans'
_exptl_crystal_colour colourless
_exptl_crystal_density_diffrn 1.291
_exptl_crystal_description block
_exptl_crystal_F_000 2032
_exptl_crystal_size_max 0.30
_exptl_crystal_size_mid 0.20
_exptl_crystal_size_min 0.15
_refine_diff_density_max .754
_refine_diff_density_min -.322
_refine_diff_density_rms .057
_refine_ls_extinction_coef 0.00048(7)
_refine_ls_extinction_expression Fc^*^=kFc[1+0.001xFc^2^l^3^/sin(2q)]^-1/4^
_refine_ls_extinction_method SHELXL
_refine_ls_goodness_of_fit_all 1.015
_refine_ls_goodness_of_fit_obs 1.047
_refine_ls_hydrogen_treatment 'riding model'
_refine_ls_matrix_type full
_refine_ls_number_parameters 480
_refine_ls_number_reflns 8238
_refine_ls_number_restraints 0
_refine_ls_restrained_S_all 1.015
_refine_ls_restrained_S_obs 1.047
_refine_ls_R_factor_all 0.0900
_refine_ls_R_factor_obs 0.0553
_refine_ls_shift/esd_max 0.128
_refine_ls_shift/esd_mean 0.004
_refine_ls_structure_factor_coef Fsqd
_refine_ls_weighting_details 'w=1/[s^2^(Fo^2^)+( 0.0754P)^2^+4.3216P] where P=(Fo^2^+2Fc^2^)/3'
_refine_ls_weighting_scheme calc
_refine_ls_wR_factor_all 0.1634
_refine_ls_wR_factor_obs 0.1381
_reflns_number_observed 5657
_reflns_number_total 8238
_reflns_observed_criterion >2sigma(I)
_cod_data_source_file 903455b.txt
_cod_data_source_block ohca
_cod_depositor_comments
;
The following automatic conversions were performed:

'_refine_ls_weighting_scheme' value 'calc w=1/[s^2^(Fo^2^)+(
0.0754P)^2^+4.3216P] where P=(Fo^2^+2Fc^2^)/3' was changed to 'calc'.
New tag '_refine_ls_weighting_details' was created. The value of the
new tag was set to 'w=1/[s^2^(Fo^2^)+( 0.0754P)^2^+4.3216P] where
P=(Fo^2^+2Fc^2^)/3'.

Automatic conversion script
Id: cif_fix_values 3143 2015-03-26 13:38:13Z robertas 
;
_cod_original_cell_volume 4864(1)
_cod_original_sg_symbol_H-M P2(1)/c
_cod_database_code 7115203

loop_
_symmetry_equiv_pos_as_xyz
'x, y, z'
'-x, y+1/2, -z+1/2'
'-x, -y, -z'
'x, -y-1/2, z-1/2'

loop_
_atom_site_aniso_label
_atom_site_aniso_U_11
_atom_site_aniso_U_22
_atom_site_aniso_U_33
_atom_site_aniso_U_23
_atom_site_aniso_U_13
_atom_site_aniso_U_12
O1 0.064(2) 0.072(2) 0.112(3) 0.000(2) -0.003(2) -0.022(2)
C2 0.066(3) 0.050(2) 0.087(3) 0.000(2) 0.002(2) -0.010(2)
C3 0.056(2) 0.045(2) 0.073(3) -0.001(2) 0.006(2) -0.007(2)
C4 0.056(2) 0.050(2) 0.073(3) -0.007(2) 0.006(2) -0.001(2)
S5 0.0913(9) 0.0551(6) 0.0735(8) -0.0061(5) 0.0075(6) 0.0035(6)
C6 0.063(3) 0.079(3) 0.075(3) 0.003(2) -0.007(2) 0.001(2)
C7 0.059(3) 0.068(3) 0.082(3) 0.007(2) 0.000(2) 0.013(2)
C8 0.065(3) 0.086(3) 0.076(3) 0.005(3) 0.003(2) 0.011(2)
S9 0.0699(7) 0.0834(8) 0.0884(9) 0.0170(7) 0.0104(6) -0.0008(6)
C10 0.064(3) 0.055(2) 0.079(3) 0.004(2) 0.007(2) 0.002(2)
C11 0.058(2) 0.057(2) 0.078(3) 0.005(2) 0.004(2) 0.001(2)
S12 0.0766(8) 0.0679(7) 0.1114(11) 0.0289(7) 0.0024(7) 0.0001(6)
C13 0.075(3) 0.062(3) 0.088(4) 0.006(2) -0.003(3) 0.015(2)
C14 0.084(3) 0.065(3) 0.074(3) 0.009(2) -0.001(3) 0.013(2)
C15 0.072(3) 0.078(3) 0.090(4) 0.003(3) -0.023(3) 0.010(3)
S16 0.0593(7) 0.0765(8) 0.1013(10) 0.0070(7) 0.0015(6) 0.0174(6)
C17 0.059(3) 0.059(3) 0.082(3) -0.002(2) 0.003(2) 0.004(2)
C18 0.061(3) 0.059(2) 0.084(3) 0.002(2) 0.009(2) -0.006(2)
S19 0.0740(7) 0.0644(7) 0.0802(8) -0.0099(6) -0.0046(6) 0.0040(6)
C20 0.055(3) 0.065(3) 0.104(4) -0.011(3) 0.003(2) 0.011(2)
C21 0.073(3) 0.058(3) 0.109(4) -0.020(3) 0.012(3) 0.008(2)
C22 0.066(3) 0.060(3) 0.091(4) -0.017(2) 0.003(2) 0.000(2)
S23 0.0647(7) 0.0773(8) 0.0890(9) -0.0010(7) 0.0010(6) 0.0156(6)
C24 0.076(3) 0.052(2) 0.094(4) 0.004(2) 0.008(3) -0.003(2)
C25 0.051(2) 0.055(2) 0.093(3) -0.001(2) 0.004(2) -0.006(2)
C26 0.059(3) 0.089(4) 0.130(5) 0.005(3) 0.015(3) -0.013(3)
O31A 0.108(5) 0.124(6) 0.055(4) 0.005(4) 0.005(3) 0.010(4)
C32 0.072(3) 0.082(3) 0.066(3) -0.014(3) -0.005(2) 0.005(3)
C33 0.054(2) 0.050(2) 0.055(2) -0.004(2) -0.001(2) 0.001(2)
C34 0.050(2) 0.049(2) 0.067(3) 0.001(2) 0.002(2) -0.002(2)
S35 0.0473(6) 0.0725(7) 0.0877(8) 0.0014(6) 0.0000(5) -0.0035(5)
C36 0.062(3) 0.062(3) 0.114(4) 0.004(3) 0.012(3) -0.015(2)
C37 0.054(3) 0.072(3) 0.113(4) 0.018(3) 0.007(3) -0.004(2)
C38 0.062(3) 0.066(3) 0.108(4) -0.003(3) 0.017(3) -0.006(2)
S39 0.0599(7) 0.0629(7) 0.1111(10) 0.0220(7) -0.0033(6) -0.0089(5)
C40 0.058(2) 0.060(2) 0.070(3) 0.009(2) 0.001(2) -0.008(2)
C41 0.056(2) 0.051(2) 0.067(3) 0.006(2) 0.009(2) 0.000(2)
S42 0.0600(6) 0.0652(7) 0.0957(9) 0.0123(6) 0.0166(6) 0.0114(5)
C43 0.067(3) 0.104(4) 0.155(7) 0.042(4) 0.018(4) 0.007(3)
C44 0.119(5) 0.105(5) 0.117(6) -0.010(4) 0.046(4) -0.040(4)
C45 0.065(3) 0.085(4) 0.159(6) -0.029(4) -0.011(3) 0.029(3)
S46 0.0630(7) 0.0997(9) 0.0853(9) -0.0011(7) -0.0039(6) 0.0081(7)
C47 0.059(3) 0.063(3) 0.075(3) 0.002(2) -0.002(2) -0.004(2)
C48 0.060(2) 0.056(2) 0.062(3) 0.000(2) -0.006(2) 0.006(2)
S49 0.0646(6) 0.0555(6) 0.0690(7) -0.0034(5) 0.0096(5) 0.0002(5)
C50 0.083(3) 0.052(2) 0.069(3) 0.008(2) 0.014(2) -0.007(2)
C51 0.077(3) 0.040(2) 0.088(3) -0.005(2) 0.015(2) -0.004(2)
C52 0.069(3) 0.054(2) 0.070(3) -0.011(2) 0.014(2) -0.006(2)
S53 0.0642(6) 0.0577(6) 0.0761(7) -0.0024(5) 0.0147(5) -0.0036(5)
C54 0.056(2) 0.065(3) 0.068(3) -0.002(2) -0.007(2) -0.008(2)
C55 0.053(2) 0.066(3) 0.061(3) 0.005(2) -0.004(2) -0.004(2)
C56 0.077(3) 0.105(4) 0.067(3) 0.021(3) -0.001(3) 0.005(3)
O31B 0.097(6) 0.111(7) 0.055(5) 0.002(4) 0.014(4) 0.009(5)

loop_
_atom_site_label
_atom_site_type_symbol
_atom_site_fract_x
_atom_site_fract_y
_atom_site_fract_z
_atom_site_U_iso_or_equiv
_atom_site_thermal_displace_type
_atom_site_occupancy
_atom_site_calc_flag
_atom_site_refinement_flags
O1 O 0.1443(2) -0.01146(12) 0.4621(4) 0.0851(10) Uani 1 d .
H1 H 0.1233(2) -0.03847(12) 0.4422(4) 0.128 Uiso 1 calc R
C2 C 0.2225(2) -0.0195(2) 0.5040(5) 0.0695(12) Uani 1 d .
H2A H 0.2416(2) -0.0357(2) 0.4327(5) 0.083 Uiso 1 calc R
H2B H 0.2306(2) -0.0422(2) 0.5795(5) 0.083 Uiso 1 calc R
C3 C 0.2671(2) 0.02927(14) 0.5432(4) 0.0591(10) Uani 1 d .
C4 C 0.2547(2) 0.06688(15) 0.4263(4) 0.0606(10) Uani 1 d .
H4A H 0.2861(2) 0.09616(15) 0.4507(4) 0.073 Uiso 1 calc R
H4B H 0.2028(2) 0.07793(15) 0.4091(4) 0.073 Uiso 1 calc R
S5 S 0.27621(8) 0.03933(4) 0.27605(12) 0.0744(3) Uani 1 d .
C6 C 0.2541(3) 0.0915(2) 0.1616(5) 0.0751(13) Uani 1 d .
H6A H 0.2504(3) 0.0790(2) 0.0717(5) 0.090 Uiso 1 calc R
H6B H 0.2055(3) 0.1048(2) 0.1691(5) 0.090 Uiso 1 calc R
C7 C 0.3112(2) 0.1341(2) 0.1846(5) 0.0714(12) Uani 1 d .
H7A H 0.2923(2) 0.1620(2) 0.1270(5) 0.086 Uiso 1 calc R
H7B H 0.3168(2) 0.1456(2) 0.2758(5) 0.086 Uiso 1 calc R
C8 C 0.3875(3) 0.1191(2) 0.1587(5) 0.0771(13) Uani 1 d .
H8A H 0.3863(3) 0.1211(2) 0.0639(5) 0.093 Uiso 1 calc R
H8B H 0.3967(3) 0.0842(2) 0.1850(5) 0.093 Uiso 1 calc R
S9 S 0.46485(7) 0.15678(5) 0.24397(14) 0.0812(4) Uani 1 d .
C10 C 0.4758(3) 0.1291(2) 0.4087(5) 0.0671(12) Uani 1 d .
H10A H 0.4267(3) 0.1197(2) 0.4244(5) 0.081 Uiso 1 calc R
H10B H 0.5052(3) 0.0985(2) 0.4108(5) 0.081 Uiso 1 calc R
C11 C 0.3505(2) 0.0168(2) 0.5806(5) 0.0656(11) Uani 1 d .
H11A H 0.3783(2) 0.0479(2) 0.5998(5) 0.079 Uiso 1 calc R
H11B H 0.3660(2) 0.0013(2) 0.5047(5) 0.079 Uiso 1 calc R
S12 S 0.37483(8) -0.02468(5) 0.7220(2) 0.0874(4) Uani 1 d .
C13 C 0.4731(3) -0.0101(2) 0.7657(5) 0.0776(14) Uani 1 d .
H13A H 0.4981(3) -0.0372(2) 0.8204(5) 0.093 Uiso 1 calc R
H13B H 0.4934(3) -0.0091(2) 0.6850(5) 0.093 Uiso 1 calc R
C14 C 0.4915(3) 0.0392(2) 0.8400(5) 0.0765(13) Uani 1 d .
H14A H 0.4885(3) 0.0344(2) 0.9325(5) 0.092 Uiso 1 calc R
H14B H 0.4545(3) 0.0642(2) 0.8031(5) 0.092 Uiso 1 calc R
C15 C 0.5694(3) 0.0590(2) 0.8324(5) 0.085(2) Uani 1 d .
H15A H 0.6058(3) 0.0326(2) 0.8609(5) 0.102 Uiso 1 calc R
H15B H 0.5813(3) 0.0869(2) 0.8937(5) 0.102 Uiso 1 calc R
S16 S 0.57825(7) 0.07970(5) 0.66831(15) 0.0809(4) Uani 1 d .
C17 C 0.5192(3) 0.1354(2) 0.6552(5) 0.0681(12) Uani 1 d .
H17A H 0.4692(3) 0.1255(2) 0.6653(5) 0.082 Uiso 1 calc R
H17B H 0.5390(3) 0.1581(2) 0.7276(5) 0.082 Uiso 1 calc R
C18 C 0.2371(2) 0.0529(2) 0.6604(5) 0.0684(12) Uani 1 d .
H18A H 0.2333(2) 0.0265(2) 0.7240(5) 0.082 Uiso 1 calc R
H18B H 0.1867(2) 0.0651(2) 0.6266(5) 0.082 Uiso 1 calc R
S19 S 0.29096(7) 0.10423(4) 0.74907(13) 0.0755(4) Uani 1 d .
C20 C 0.2429(3) 0.1595(2) 0.6712(6) 0.0762(13) Uani 1 d .
H20A H 0.2391(3) 0.1576(2) 0.5757(6) 0.091 Uiso 1 calc R
H20B H 0.1926(3) 0.1608(2) 0.6895(6) 0.091 Uiso 1 calc R
C21 C 0.2861(3) 0.2069(2) 0.7249(6) 0.0804(14) Uani 1 d .
H21A H 0.2595(3) 0.2360(2) 0.6821(6) 0.096 Uiso 1 calc R
H21B H 0.2861(3) 0.2094(2) 0.8193(6) 0.096 Uiso 1 calc R
C22 C 0.3661(3) 0.2093(2) 0.7053(5) 0.0741(13) Uani 1 d .
H22A H 0.3944(3) 0.1817(2) 0.7525(5) 0.089 Uiso 1 calc R
H22B H 0.3888(3) 0.2406(2) 0.7413(5) 0.089 Uiso 1 calc R
S23 S 0.36913(7) 0.20526(5) 0.53016(14) 0.0789(4) Uani 1 d .
C24 C 0.4675(3) 0.2123(2) 0.5287(5) 0.0747(13) Uani 1 d .
H24A H 0.4722(3) 0.2332(2) 0.4532(5) 0.090 Uiso 1 calc R
H24B H 0.4902(3) 0.2305(2) 0.6082(5) 0.090 Uiso 1 calc R
C25 C 0.5136(2) 0.1637(2) 0.5219(5) 0.0675(12) Uani 1 d .
C26 C 0.5917(3) 0.1793(2) 0.5032(6) 0.093(2) Uani 1 d .
H26A H 0.6142(3) 0.2008(2) 0.5751(6) 0.140 Uiso 1 calc R
H26B H 0.5879(3) 0.1970(2) 0.4206(6) 0.140 Uiso 1 calc R
H26C H 0.6222(3) 0.1499(2) 0.5020(6) 0.140 Uiso 1 calc R
O31A O 0.9947(4) 0.1249(3) 0.6336(6) 0.097(3) Uani 0.574(8) d P
H31 H 0.9506(4) 0.1169(3) 0.6257(6) 0.146 Uiso 1 calc R
C32 C 1.0022(3) 0.1554(2) 0.5397(5) 0.0760(13) Uani 1 d .
H32A H 1.0544(3) 0.1653(2) 0.5512(5) 0.091 Uiso 1 calc R
H32B H 0.9731(3) 0.1855(2) 0.5473(5) 0.091 Uiso 1 calc R
C33 C 0.9771(2) 0.13345(14) 0.3989(4) 0.0546(10) Uani 1 d .
C34 C 0.9984(2) 0.16906(14) 0.2944(4) 0.0568(10) Uani 1 d .
H34A H 0.9775(2) 0.20203(14) 0.3050(4) 0.068 Uiso 1 calc R
H34B H 0.9758(2) 0.15680(14) 0.2067(4) 0.068 Uiso 1 calc R
S35 S 1.09828(6) 0.17546(4) 0.30364(13) 0.0709(3) Uani 1 d .
C36 C 1.0972(3) 0.2235(2) 0.1771(6) 0.0799(14) Uani 1 d .
H36A H 1.0480(3) 0.2391(2) 0.1595(6) 0.096 Uiso 1 calc R
H36B H 1.1333(3) 0.2493(2) 0.2126(6) 0.096 Uiso 1 calc R
C37 C 1.1145(3) 0.2054(2) 0.0474(6) 0.0809(15) Uani 1 d .
H37A H 1.1651(3) 0.1920(2) 0.0640(6) 0.097 Uiso 1 calc R
H37B H 1.1136(3) 0.2340(2) -0.0114(6) 0.097 Uiso 1 calc R
C38 C 1.0617(3) 0.1653(2) -0.0245(6) 0.0784(14) Uani 1 d .
H38A H 1.0587(3) 0.1375(2) 0.0357(6) 0.094 Uiso 1 calc R
H38B H 1.0816(3) 0.1524(2) -0.0991(6) 0.094 Uiso 1 calc R
S39 S 0.96770(7) 0.19063(4) -0.08482(15) 0.0807(4) Uani 1 d .
C40 C 0.9160(2) 0.1320(2) -0.0943(5) 0.0643(11) Uani 1 d .
H40A H 0.9319(2) 0.1105(2) -0.1601(5) 0.077 Uiso 1 calc R
H40B H 0.9285(2) 0.1151(2) -0.0091(5) 0.077 Uiso 1 calc R
C41 C 0.8916(2) 0.12616(15) 0.3668(4) 0.0585(10) Uani 1 d .
H41A H 0.8771(2) 0.10369(15) 0.4320(4) 0.070 Uiso 1 calc R
H41B H 0.8775(2) 0.11040(15) 0.2803(4) 0.070 Uiso 1 calc R
S42 S 0.84070(6) 0.18517(4) 0.36650(13) 0.0734(3) Uani 1 d .
C43 C 0.7474(3) 0.1654(2) 0.3475(8) 0.109(2) Uani 1 d .
H43A H 0.7457(3) 0.1363(2) 0.4040(8) 0.131 Uiso 1 calc R
H43B H 0.7188(3) 0.1920(2) 0.3791(8) 0.131 Uiso 1 calc R
C44 C 0.7126(4) 0.1529(2) 0.2192(7) 0.111(2) Uani 1 d .
H44A H 0.6651(4) 0.1369(2) 0.2226(7) 0.133 Uiso 1 calc R
H44B H 0.7434(4) 0.1285(2) 0.1844(7) 0.133 Uiso 1 calc R
C45 C 0.6974(3) 0.1991(2) 0.1190(7) 0.107(2) Uani 1 d .
H45A H 0.7339(3) 0.2254(2) 0.1484(7) 0.129 Uiso 1 calc R
H45B H 0.6480(3) 0.2128(2) 0.1191(7) 0.129 Uiso 1 calc R
S46 S 0.70359(7) 0.17965(6) -0.05020(14) 0.0851(4) Uani 1 d .
C47 C 0.8051(2) 0.1722(2) -0.0273(5) 0.0677(12) Uani 1 d .
H47A H 0.8277(2) 0.2051(2) -0.0304(5) 0.081 Uiso 1 calc R
H47B H 0.8236(2) 0.1582(2) 0.0602(5) 0.081 Uiso 1 calc R
C48 C 1.0151(2) 0.08175(15) 0.3986(4) 0.0616(11) Uani 1 d .
H48A H 0.9942(2) 0.05973(15) 0.4576(4) 0.074 Uiso 1 calc R
H48B H 1.0679(2) 0.08590(15) 0.4363(4) 0.074 Uiso 1 calc R
S49 S 1.00753(6) 0.05011(4) 0.24024(12) 0.0634(3) Uani 1 d .
C50 C 0.9336(3) 0.0049(2) 0.2495(5) 0.0685(12) Uani 1 d .
H50A H 0.9512(3) -0.0189(2) 0.3203(5) 0.082 Uiso 1 calc R
H50B H 0.8907(3) 0.0225(2) 0.2708(5) 0.082 Uiso 1 calc R
C51 C 0.9096(3) -0.02349(15) 0.1194(5) 0.0684(12) Uani 1 d .
H51A H 0.8687(3) -0.04585(15) 0.1281(5) 0.082 Uiso 1 calc R
H51B H 0.9512(3) -0.04418(15) 0.1047(5) 0.082 Uiso 1 calc R
C52 C 0.8847(2) 0.0097(2) -0.0020(4) 0.0640(11) Uani 1 d .
H52A H 0.8699(2) -0.0113(2) -0.0799(4) 0.077 Uiso 1 calc R
H52B H 0.9265(2) 0.0304(2) -0.0157(4) 0.077 Uiso 1 calc R
S53 S 0.80741(6) 0.04974(4) 0.01668(12) 0.0658(3) Uani 1 d .
C54 C 0.7941(2) 0.0857(2) -0.1361(4) 0.0658(11) Uani 1 d .
H54A H 0.8133(2) 0.0660(2) -0.2017(4) 0.079 Uiso 1 calc R
H54B H 0.7406(2) 0.0897(2) -0.1681(4) 0.079 Uiso 1 calc R
C55 C 0.8305(2) 0.1384(2) -0.1307(4) 0.0619(11) Uani 1 d .
C56 C 0.8073(3) 0.1626(2) -0.2687(5) 0.0849(15) Uani 1 d .
H56A H 0.8232(3) 0.1415(2) -0.3340(5) 0.127 Uiso 1 calc R
H56B H 0.8305(3) 0.1950(2) -0.2687(5) 0.127 Uiso 1 calc R
H56C H 0.7538(3) 0.1663(2) -0.2896(5) 0.127 Uiso 1 calc R
O31B O 0.8366(5) 0.1392(3) -0.3552(8) 0.088(3) Uani 0.426(8) d P

loop_
_atom_type_symbol
_atom_type_description
_atom_type_scat_dispersion_real
_atom_type_scat_dispersion_imag
_atom_type_scat_source
C C .0181 .0091 'International Tables Vol C Tables 4.2.6.8 and 6.1.1.4'
H H .0000 .0000 'International Tables Vol C Tables 4.2.6.8 and 6.1.1.4'
O O .0492 .0322 'International Tables Vol C Tables 4.2.6.8 and 6.1.1.4'
S S .3331 .5567 'International Tables Vol C Tables 4.2.6.8 and 6.1.1.4'

loop_
_geom_angle_atom_site_label_1
_geom_angle_atom_site_label_2
_geom_angle_atom_site_label_3
_geom_angle
O1 C2 C3 113.5(3)
C11 C3 C2 109.3(3)
C11 C3 C18 112.1(4)
C2 C3 C18 107.3(4)
C11 C3 C4 109.0(3)
C2 C3 C4 110.6(3)
C18 C3 C4 108.6(3)
C3 C4 S5 112.0(3)
C6 S5 C4 100.6(2)
C7 C6 S5 114.2(3)
C8 C7 C6 113.4(4)
C7 C8 S9 114.9(4)
C8 S9 C10 99.2(2)
C25 C10 S9 114.3(3)
C3 C11 S12 114.3(3)
C13 S12 C11 98.4(2)
C14 C13 S12 115.0(3)
C13 C14 C15 112.8(4)
C14 C15 S16 113.8(3)
C15 S16 C17 99.1(2)
C25 C17 S16 113.4(3)
C3 C18 S19 117.2(3)
C20 S19 C18 102.7(2)
C21 C20 S19 109.8(3)
C22 C21 C20 115.3(4)
C21 C22 S23 110.2(3)
C24 S23 C22 102.9(2)
C25 C24 S23 117.5(3)
C26 C25 C10 111.1(4)
C26 C25 C17 109.9(4)
C10 C25 C17 108.6(3)
C26 C25 C24 107.7(4)
C10 C25 C24 111.5(4)
C17 C25 C24 108.0(4)
O31A C32 C33 114.0(5)
C34 C33 C48 112.0(3)
C34 C33 C41 108.0(3)
C48 C33 C41 108.8(3)
C34 C33 C32 110.5(4)
C48 C33 C32 106.8(3)
C41 C33 C32 110.6(4)
C33 C34 S35 114.1(3)
C34 S35 C36 99.0(2)
C37 C36 S35 115.5(3)
C36 C37 C38 115.5(4)
C37 C38 S39 111.4(3)
C40 S39 C38 98.2(2)
C55 C40 S39 114.1(3)
C33 C41 S42 112.6(3)
C43 S42 C41 102.9(3)
C44 C43 S42 115.7(5)
C43 C44 C45 114.8(5)
C44 C45 S46 111.0(4)
C47 S46 C45 98.9(2)
C55 C47 S46 114.1(3)
C33 C48 S49 117.5(3)
C48 S49 C50 100.9(2)
C51 C50 S49 111.8(3)
C50 C51 C52 114.7(3)
C51 C52 S53 111.7(3)
C52 S53 C54 101.3(2)
C55 C54 S53 117.6(3)
C47 C55 C40 108.9(3)
C47 C55 C56 109.2(4)
C40 C55 C56 110.7(4)
C47 C55 C54 111.9(4)
C40 C55 C54 108.3(3)
C56 C55 C54 107.8(4)

loop_
_geom_bond_atom_site_label_1
_geom_bond_atom_site_label_2
_geom_bond_distance
O1 C2 1.420(5)
C2 C3 1.541(5)
C3 C11 1.526(6)
C3 C18 1.546(6)
C3 C4 1.544(6)
C4 S5 1.816(4)
S5 C6 1.810(5)
C6 C7 1.524(6)
C7 C8 1.515(6)
C8 S9 1.809(5)
S9 C10 1.818(5)
C10 C25 1.536(6)
C11 S12 1.807(4)
S12 C13 1.798(5)
C13 C14 1.522(6)
C14 C15 1.526(7)
C15 S16 1.807(6)
S16 C17 1.819(4)
C17 C25 1.547(7)
C18 S19 1.817(4)
S19 C20 1.813(5)
C20 C21 1.532(6)
C21 C22 1.507(7)
C22 S23 1.810(5)
S23 C24 1.801(5)
C24 C25 1.550(6)
C25 C26 1.526(6)
O31A C32 1.286(7)
C32 C33 1.542(6)
C33 C34 1.535(6)
C33 C48 1.539(5)
C33 C41 1.538(5)
C34 S35 1.809(4)
S35 C36 1.818(5)
C36 C37 1.505(7)
C37 C38 1.526(6)
C38 S39 1.830(5)
S39 C40 1.813(4)
C40 C55 1.537(6)
C41 S42 1.821(4)
S42 C43 1.750(6)
C43 C44 1.385(9)
C44 C45 1.591(9)
C45 S46 1.835(7)
S46 C47 1.827(4)
C47 C55 1.526(6)
C48 S49 1.810(4)
S49 C50 1.819(4)
C50 C51 1.521(6)
C51 C52 1.522(6)
C52 S53 1.803(4)
S53 C54 1.812(5)
C54 C55 1.546(6)
C55 C56 1.536(6)
